data_7129541
loop_
_publ_author_name
'Bhajammanavar, Vinod'
'Mallik, Sumitava'
'Choutipalli, Venkata Surya Kumar'
'Subramanian, Venkatesan'
'Baidya, Mahiuddin'

_publ_section_title
;
 Diastereoselective access to [4,4]-carbospirocycles: governance of
 thermodynamic enolates with organocatalyst in vinylogous cascade
 annulation
;
_journal_name_full 'Chemical Communications'
_journal_paper_doi 10.1039/D1CC06544K
_journal_year 2022
_chemical_formula_sum 'C28 H20 Cl2 N2 O2'
_chemical_formula_weight 487.36
_space_group_crystal_system orthorhombic
_space_group_IT_number 29
_space_group_name_Hall 'P 2c -2ac'
_space_group_name_H-M_alt 'P c a 21'
_atom_sites_solution_hydrogens geom
_audit_creation_method SHELXL-2014/7
_audit_update_record
;
2021-07-13 deposited with the CCDC.	2022-01-10 downloaded from the CCDC.
;
_cell_angle_alpha 90
_cell_angle_beta 90
_cell_angle_gamma 90
_cell_formula_units_Z 4
_cell_length_a 12.4644(7)
_cell_length_b 11.8934(6)
_cell_length_c 15.4819(7)
_cell_measurement_reflns_used 4410
_cell_measurement_temperature 296(2)
_cell_measurement_theta_max 23.75
_cell_measurement_theta_min 2.63
_cell_volume 2295.1(2)
_computing_cell_refinement 'Bruker SAINT'
_computing_data_collection 'Bruker APEX2'
_computing_data_reduction 'Bruker SAINT'
_computing_molecular_graphics 'Bruker SHELXTL'
_computing_publication_material 'Bruker SHELXTL'
_computing_structure_refinement 'SHELXL-2014/7 (Sheldrick, 2014)'
_computing_structure_solution 'SHELXS-97 (Sheldrick 2008)'
_diffrn_ambient_temperature 296(2)
_diffrn_measured_fraction_theta_full 1.000
_diffrn_measured_fraction_theta_max 1.000
_diffrn_measurement_device_type 'Bruker APEX-II CCD'
_diffrn_measurement_method '\f and \w scans'
_diffrn_radiation_type MoK\a
_diffrn_radiation_wavelength 0.71073
_diffrn_reflns_av_R_equivalents 0.0509
_diffrn_reflns_av_unetI/netI 0.0497
_diffrn_reflns_Laue_measured_fraction_full 1.000
_diffrn_reflns_Laue_measured_fraction_max 1.000
_diffrn_reflns_limit_h_max 14
_diffrn_reflns_limit_h_min -14
_diffrn_reflns_limit_k_max 13
_diffrn_reflns_limit_k_min -14
_diffrn_reflns_limit_l_max 18
_diffrn_reflns_limit_l_min -18
_diffrn_reflns_number 15384
_diffrn_reflns_point_group_measured_fraction_full 1.000
_diffrn_reflns_point_group_measured_fraction_max 0.999
_diffrn_reflns_theta_full 25.000
_diffrn_reflns_theta_max 25.000
_diffrn_reflns_theta_min 1.712
_exptl_absorpt_coefficient_mu 0.313
_exptl_absorpt_correction_type none
_exptl_crystal_colour colourless
_exptl_crystal_density_diffrn 1.410
_exptl_crystal_description BLock
_exptl_crystal_F_000 1008
_exptl_crystal_size_max 0.250
_exptl_crystal_size_mid 0.220
_exptl_crystal_size_min 0.100
_refine_diff_density_max 0.152
_refine_diff_density_min -0.181
_refine_diff_density_rms 0.041
_refine_ls_abs_structure_details
; 
 Flack x determined using 1307 quotients [(I+)-(I-)]/[(I+)+(I-)] 
 (Parsons, Flack and Wagner, Acta Cryst. B69 (2013) 249-259). 
;
_refine_ls_abs_structure_Flack 0.05(4)
_refine_ls_extinction_method none
_refine_ls_goodness_of_fit_ref 1.004
_refine_ls_hydrogen_treatment constr
_refine_ls_matrix_type full
_refine_ls_number_parameters 308
_refine_ls_number_reflns 4038
_refine_ls_number_restraints 1
_refine_ls_restrained_S_all 1.004
_refine_ls_R_factor_all 0.0524
_refine_ls_R_factor_gt 0.0378
_refine_ls_shift/su_max 0.000
_refine_ls_shift/su_mean 0.000
_refine_ls_structure_factor_coef Fsqd
_refine_ls_weighting_details 'w=1/[\s^2^(Fo^2^)+(0.0470P)^2^] where P=(Fo^2^+2Fc^2^)/3'
_refine_ls_weighting_scheme calc
_refine_ls_wR_factor_gt 0.0835
_refine_ls_wR_factor_ref 0.0920
_reflns_Friedel_coverage 0.917
_reflns_Friedel_fraction_full 0.998
_reflns_Friedel_fraction_max 0.998
_reflns_number_gt 3284
_reflns_number_total 4038
_reflns_threshold_expression 'I > 2\s(I)'
_cod_data_source_file d1cc06544k2.cif
_cod_data_source_block 1756
_cod_database_code 7129541
_shelx_shelxl_version_number 2014/7
_shelx_space_group_comment
; 
The symmetry employed for this shelxl refinement is uniquely defined 
by the following loop, which should always be used as a source of 
symmetry information in preference to the above space-group names. 
They are only intended as comments. 
;
_shelx_estimated_absorpt_t_min 0.926
_shelx_estimated_absorpt_t_max 0.969

loop_
_space_group_symop_operation_xyz
'x, y, z'
'-x, -y, z+1/2'
'x+1/2, -y, z'
'-x+1/2, y, z+1/2'

loop_
_atom_site_label
_atom_site_type_symbol
_atom_site_fract_x
_atom_site_fract_y
_atom_site_fract_z
_atom_site_U_iso_or_equiv
_atom_site_adp_type
_atom_site_occupancy
_atom_site_site_symmetry_order
_atom_site_calc_flag
_atom_site_refinement_flags_posn
_atom_site_refinement_flags_adp
_atom_site_refinement_flags_occupancy
_atom_site_disorder_assembly
_atom_site_disorder_group
C1 C 0.0445(3) 0.6703(3) 0.2648(2) 0.0320(8) Uani 1 1 d . . . . .
C2 C 0.1151(3) 0.6026(3) 0.2074(3) 0.0411(10) Uani 1 1 d . . . . .
H2A H 0.1633 0.6516 0.1757 0.049 Uiso 1 1 calc R U . . .
H2B H 0.0721 0.5611 0.1660 0.049 Uiso 1 1 calc R U . . .
C3 C 0.1786(3) 0.5223(3) 0.2626(3) 0.0460(10) Uani 1 1 d . . . . .
H3A H 0.2188 0.4712 0.2260 0.055 Uiso 1 1 calc R U . . .
H3B H 0.2294 0.5641 0.2976 0.055 Uiso 1 1 calc R U . . .
C4 C 0.1053(3) 0.4561(3) 0.3203(3) 0.0392(9) Uani 1 1 d . . . . .
C5 C 0.1243(4) 0.3426(3) 0.3353(3) 0.0512(11) Uani 1 1 d . . . . .
H5 H 0.1842 0.3083 0.3111 0.061 Uiso 1 1 calc R U . . .
C6 C 0.0554(4) 0.2808(4) 0.3856(3) 0.0602(13) Uani 1 1 d . . . . .
H6 H 0.0691 0.2051 0.3959 0.072 Uiso 1 1 calc R U . . .
C7 C -0.0334(4) 0.3307(4) 0.4207(3) 0.0634(13) Uani 1 1 d . . . . .
H7 H -0.0799 0.2883 0.4547 0.076 Uiso 1 1 calc R U . . .
C8 C -0.0548(4) 0.4430(3) 0.4064(3) 0.0492(11) Uani 1 1 d . . . . .
H8 H -0.1165 0.4753 0.4293 0.059 Uiso 1 1 calc R U . . .
C9 C 0.0157(3) 0.5083(3) 0.3578(2) 0.0359(9) Uani 1 1 d . . . . .
C10 C -0.0015(3) 0.6281(3) 0.3366(2) 0.0330(8) Uani 1 1 d . . . . .
C11 C -0.0704(3) 0.7166(3) 0.3751(2) 0.0325(8) Uani 1 1 d . . . . .
C12 C -0.1338(3) 0.7344(3) 0.4474(3) 0.0398(9) Uani 1 1 d . . . . .
C13 C -0.1853(3) 0.9050(4) 0.3982(3) 0.0465(10) Uani 1 1 d . . . . .
H13 H -0.2297 0.9673 0.4046 0.056 Uiso 1 1 calc R U . . .
C14 C -0.0663(3) 0.8103(3) 0.3202(2) 0.0329(8) Uani 1 1 d . . . . .
C15 C 0.0139(3) 0.7907(3) 0.2493(2) 0.0319(8) Uani 1 1 d . . . . .
C16 C -0.0242(3) 0.8211(3) 0.1598(2) 0.0334(8) Uani 1 1 d . . . . .
C17 C 0.0326(3) 0.9044(3) 0.1266(2) 0.0363(9) Uani 1 1 d . . . . .
C18 C 0.1196(3) 0.9524(3) 0.1835(3) 0.0382(9) Uani 1 1 d . . . . .
C19 C 0.1107(3) 0.8731(3) 0.2619(3) 0.0364(9) Uani 1 1 d . . . . .
C20 C -0.1174(3) 0.7641(4) 0.1243(3) 0.0486(11) Uani 1 1 d . . . . .
H20 H -0.1404 0.7823 0.0689 0.058 Uiso 1 1 calc R U . . .
C21 C 0.0906(4) 1.0727(4) 0.2121(3) 0.0601(13) Uani 1 1 d . . . . .
H21A H 0.0221 1.0721 0.2403 0.090 Uiso 1 1 calc R U . . .
H21B H 0.0876 1.1208 0.1624 0.090 Uiso 1 1 calc R U . . .
H21C H 0.1442 1.1000 0.2513 0.090 Uiso 1 1 calc R U . . .
C22 C 0.2345(3) 0.9530(3) 0.1451(3) 0.0488(11) Uani 1 1 d . . . . .
H22A H 0.2339 0.9996 0.0937 0.059 Uiso 1 1 calc R U . . .
H22B H 0.2820 0.9886 0.1865 0.059 Uiso 1 1 calc R U . . .
C23 C 0.2814(3) 0.8408(3) 0.1214(3) 0.0462(10) Uani 1 1 d . . . . .
C24 C 0.2702(4) 0.7965(4) 0.0394(3) 0.0569(11) Uani 1 1 d . . . . .
H24 H 0.2333 0.8372 -0.0024 0.068 Uiso 1 1 calc R U . . .
C25 C 0.3130(4) 0.6928(5) 0.0182(4) 0.0726(15) Uani 1 1 d . . . . .
H25 H 0.3048 0.6642 -0.0374 0.087 Uiso 1 1 calc R U . . .
C26 C 0.3673(4) 0.6326(5) 0.0793(5) 0.0776(16) Uani 1 1 d . . . . .
H26 H 0.3947 0.5620 0.0656 0.093 Uiso 1 1 calc R U . . .
C27 C 0.3816(4) 0.6751(5) 0.1599(4) 0.0733(16) Uani 1 1 d . . . . .
H27 H 0.4201 0.6344 0.2007 0.088 Uiso 1 1 calc R U . . .
C28 C 0.3391(3) 0.7786(4) 0.1813(3) 0.0593(13) Uani 1 1 d . . . . .
H28 H 0.3493 0.8070 0.2367 0.071 Uiso 1 1 calc R U . . .
Cl1 Cl -0.14162(10) 0.64302(11) 0.53379(8) 0.0688(4) Uani 1 1 d . . . . .
Cl2 Cl 0.00731(9) 0.96526(9) 0.02764(8) 0.0565(3) Uani 1 1 d . . . . .
N1 N -0.1930(3) 0.8269(3) 0.4581(2) 0.0439(9) Uani 1 1 d . . . . .
N2 N -0.1209(3) 0.9050(3) 0.3289(2) 0.0408(8) Uani 1 1 d . . . . .
O1 O 0.1662(2) 0.8765(3) 0.32396(19) 0.0562(8) Uani 1 1 d . . . . .
O2 O -0.1656(3) 0.6941(3) 0.1646(2) 0.0864(13) Uani 1 1 d . . . . .

loop_
_atom_site_aniso_label
_atom_site_aniso_U_11
_atom_site_aniso_U_22
_atom_site_aniso_U_33
_atom_site_aniso_U_23
_atom_site_aniso_U_13
_atom_site_aniso_U_12
C1 0.0302(18) 0.037(2) 0.029(2) -0.0017(16) 0.0022(16) -0.0019(16)
C2 0.041(2) 0.041(2) 0.041(2) -0.0012(19) 0.0112(19) 0.0036(18)
C3 0.039(2) 0.045(2) 0.054(3) 0.003(2) 0.013(2) 0.0059(19)
C4 0.038(2) 0.042(2) 0.038(2) 0.0038(19) -0.0016(19) 0.0039(18)
C5 0.058(3) 0.045(2) 0.050(3) 0.002(2) 0.004(2) 0.012(2)
C6 0.078(3) 0.043(3) 0.059(3) 0.010(2) 0.010(3) 0.009(2)
C7 0.079(4) 0.050(3) 0.061(3) 0.018(2) 0.016(3) -0.006(3)
C8 0.050(3) 0.049(3) 0.048(3) 0.006(2) 0.010(2) 0.003(2)
C9 0.036(2) 0.039(2) 0.033(2) 0.0034(17) -0.0020(17) -0.0001(18)
C10 0.0293(19) 0.040(2) 0.030(2) -0.0006(17) 0.0005(16) -0.0010(16)
C11 0.031(2) 0.038(2) 0.029(2) -0.0022(17) -0.0020(16) 0.0017(16)
C12 0.034(2) 0.052(2) 0.033(2) 0.0014(19) 0.0023(18) 0.0023(19)
C13 0.044(2) 0.049(2) 0.047(3) -0.008(2) 0.001(2) 0.010(2)
C14 0.034(2) 0.0352(19) 0.029(2) -0.0023(17) -0.0060(17) -0.0011(17)
C15 0.036(2) 0.037(2) 0.0228(19) 0.0011(16) -0.0005(16) 0.0000(16)
C16 0.0345(19) 0.037(2) 0.028(2) -0.0022(17) -0.0002(16) -0.0014(16)
C17 0.043(2) 0.040(2) 0.026(2) 0.0039(17) 0.0003(17) -0.0023(18)
C18 0.042(2) 0.036(2) 0.037(2) -0.0012(18) -0.0008(18) -0.0059(18)
C19 0.039(2) 0.040(2) 0.031(2) -0.0050(18) 0.0005(19) -0.0026(17)
C20 0.051(3) 0.059(3) 0.035(2) 0.007(2) -0.012(2) -0.014(2)
C21 0.071(3) 0.042(3) 0.067(3) -0.004(2) -0.009(3) -0.004(2)
C22 0.046(2) 0.052(2) 0.048(3) 0.007(2) -0.002(2) -0.017(2)
C23 0.033(2) 0.058(3) 0.048(3) 0.005(2) 0.004(2) -0.0107(19)
C24 0.052(3) 0.075(3) 0.044(3) 0.003(3) 0.001(2) -0.005(2)
C25 0.062(3) 0.091(4) 0.065(4) -0.017(3) 0.011(3) 0.003(3)
C26 0.054(3) 0.083(4) 0.096(4) -0.006(4) 0.015(3) 0.014(3)
C27 0.043(3) 0.085(4) 0.092(5) 0.015(4) 0.004(3) 0.013(3)
C28 0.035(2) 0.082(3) 0.061(3) 0.003(3) -0.003(2) -0.006(2)
Cl1 0.0798(8) 0.0828(8) 0.0437(6) 0.0195(7) 0.0274(6) 0.0232(7)
Cl2 0.0689(7) 0.0608(6) 0.0397(6) 0.0179(6) -0.0086(6) -0.0126(5)
N1 0.041(2) 0.054(2) 0.037(2) -0.0086(18) 0.0019(16) 0.0098(16)
N2 0.0461(19) 0.0406(19) 0.036(2) -0.0022(15) -0.0001(16) 0.0092(16)
O1 0.0592(19) 0.069(2) 0.0400(17) 0.0034(16) -0.0179(16) -0.0193(16)
O2 0.084(3) 0.111(3) 0.064(2) 0.036(2) -0.031(2) -0.063(2)

loop_
_atom_type_symbol
_atom_type_description
_atom_type_scat_dispersion_real
_atom_type_scat_dispersion_imag
_atom_type_scat_source
C C 0.0033 0.0016 'International Tables Vol C Tables 4.2.6.8 and 6.1.1.4'
H H 0.0000 0.0000 'International Tables Vol C Tables 4.2.6.8 and 6.1.1.4'
Cl Cl 0.1484 0.1585 'International Tables Vol C Tables 4.2.6.8 and 6.1.1.4'
N N 0.0061 0.0033 'International Tables Vol C Tables 4.2.6.8 and 6.1.1.4'
O O 0.0106 0.0060 'International Tables Vol C Tables 4.2.6.8 and 6.1.1.4'

loop_
_geom_angle_atom_site_label_1
_geom_angle_atom_site_label_2
_geom_angle_atom_site_label_3
_geom_angle
_geom_angle_site_symmetry_1
_geom_angle_site_symmetry_3
_geom_angle_publ_flag
C10 C1 C2 122.8(3) . . ?
C10 C1 C15 112.3(3) . . ?
C2 C1 C15 124.8(3) . . ?
C1 C2 C3 108.3(3) . . ?
C1 C2 H2A 110.0 . . ?
C3 C2 H2A 110.0 . . ?
C1 C2 H2B 110.0 . . ?
C3 C2 H2B 110.0 . . ?
H2A C2 H2B 108.4 . . ?
C4 C3 C2 110.5(3) . . ?
C4 C3 H3A 109.6 . . ?
C2 C3 H3A 109.6 . . ?
C4 C3 H3B 109.6 . . ?
C2 C3 H3B 109.6 . . ?
H3A C3 H3B 108.1 . . ?
C5 C4 C9 119.7(4) . . ?
C5 C4 C3 120.3(4) . . ?
C9 C4 C3 120.0(3) . . ?
C6 C5 C4 120.5(4) . . ?
C6 C5 H5 119.7 . . ?
C4 C5 H5 119.7 . . ?
C7 C6 C5 120.0(4) . . ?
C7 C6 H6 120.0 . . ?
C5 C6 H6 120.0 . . ?
C6 C7 C8 120.8(4) . . ?
C6 C7 H7 119.6 . . ?
C8 C7 H7 119.6 . . ?
C7 C8 C9 120.2(4) . . ?
C7 C8 H8 119.9 . . ?
C9 C8 H8 119.9 . . ?
C8 C9 C4 118.6(4) . . ?
C8 C9 C10 124.4(4) . . ?
C4 C9 C10 116.7(3) . . ?
C1 C10 C9 118.8(3) . . ?
C1 C10 C11 108.2(3) . . ?
C9 C10 C11 132.8(3) . . ?
C12 C11 C14 112.9(3) . . ?
C12 C11 C10 139.7(4) . . ?
C14 C11 C10 107.4(3) . . ?
N1 C12 C11 122.7(4) . . ?
N1 C12 Cl1 113.1(3) . . ?
C11 C12 Cl1 124.2(3) . . ?
N1 C13 N2 127.4(4) . . ?
N1 C13 H13 116.3 . . ?
N2 C13 H13 116.3 . . ?
N2 C14 C11 126.6(3) . . ?
N2 C14 C15 123.3(3) . . ?
C11 C14 C15 110.1(3) . . ?
C1 C15 C14 101.5(3) . . ?
C1 C15 C16 117.1(3) . . ?
C14 C15 C16 115.1(3) . . ?
C1 C15 C19 112.4(3) . . ?
C14 C15 C19 108.9(3) . . ?
C16 C15 C19 102.0(3) . . ?
C17 C16 C20 129.1(4) . . ?
C17 C16 C15 111.6(3) . . ?
C20 C16 C15 119.2(3) . . ?
C16 C17 C18 116.2(3) . . ?
C16 C17 Cl2 124.2(3) . . ?
C18 C17 Cl2 119.5(3) . . ?
C17 C18 C21 110.5(3) . . ?
C17 C18 C19 100.2(3) . . ?
C21 C18 C19 109.0(3) . . ?
C17 C18 C22 116.1(3) . . ?
C21 C18 C22 108.8(3) . . ?
C19 C18 C22 111.8(3) . . ?
O1 C19 C18 125.1(3) . . ?
O1 C19 C15 125.0(4) . . ?
C18 C19 C15 109.9(3) . . ?
O2 C20 C16 121.8(4) . . ?
O2 C20 H20 119.1 . . ?
C16 C20 H20 119.1 . . ?
C18 C21 H21A 109.5 . . ?
C18 C21 H21B 109.5 . . ?
H21A C21 H21B 109.5 . . ?
C18 C21 H21C 109.5 . . ?
H21A C21 H21C 109.5 . . ?
H21B C21 H21C 109.5 . . ?
C23 C22 C18 116.7(3) . . ?
C23 C22 H22A 108.1 . . ?
C18 C22 H22A 108.1 . . ?
C23 C22 H22B 108.1 . . ?
C18 C22 H22B 108.1 . . ?
H22A C22 H22B 107.3 . . ?
C24 C23 C28 117.5(4) . . ?
C24 C23 C22 121.6(4) . . ?
C28 C23 C22 120.9(4) . . ?
C23 C24 C25 121.3(5) . . ?
C23 C24 H24 119.3 . . ?
C25 C24 H24 119.3 . . ?
C26 C25 C24 119.6(6) . . ?
C26 C25 H25 120.2 . . ?
C24 C25 H25 120.2 . . ?
C27 C26 C25 120.4(5) . . ?
C27 C26 H26 119.8 . . ?
C25 C26 H26 119.8 . . ?
C26 C27 C28 120.2(6) . . ?
C26 C27 H27 119.9 . . ?
C28 C27 H27 119.9 . . ?
C27 C28 C23 120.9(5) . . ?
C27 C28 H28 119.5 . . ?
C23 C28 H28 119.5 . . ?
C13 N1 C12 117.0(3) . . ?
C14 N2 C13 113.0(3) . . ?

loop_
_geom_bond_atom_site_label_1
_geom_bond_atom_site_label_2
_geom_bond_distance
_geom_bond_site_symmetry_2
_geom_bond_publ_flag
C1 C10 1.348(5) . ?
C1 C2 1.488(5) . ?
C1 C15 1.501(5) . ?
C2 C3 1.507(6) . ?
C2 H2A 0.9700 . ?
C2 H2B 0.9700 . ?
C3 C4 1.500(6) . ?
C3 H3A 0.9700 . ?
C3 H3B 0.9700 . ?
C4 C5 1.391(5) . ?
C4 C9 1.403(5) . ?
C5 C6 1.373(6) . ?
C5 H5 0.9300 . ?
C6 C7 1.368(7) . ?
C6 H6 0.9300 . ?
C7 C8 1.381(6) . ?
C7 H7 0.9300 . ?
C8 C9 1.394(6) . ?
C8 H8 0.9300 . ?
C9 C10 1.477(5) . ?
C10 C11 1.484(5) . ?
C11 C12 1.387(5) . ?
C11 C14 1.402(5) . ?
C12 N1 1.334(5) . ?
C12 Cl1 1.726(4) . ?
C13 N1 1.317(5) . ?
C13 N2 1.339(5) . ?
C13 H13 0.9300 . ?
C14 N2 1.323(5) . ?
C14 C15 1.503(5) . ?
C15 C16 1.508(5) . ?
C15 C19 1.566(5) . ?
C16 C17 1.322(5) . ?
C16 C20 1.453(5) . ?
C17 C18 1.509(5) . ?
C17 Cl2 1.724(4) . ?
C18 C21 1.540(6) . ?
C18 C19 1.541(6) . ?
C18 C22 1.551(6) . ?
C19 O1 1.185(5) . ?
C20 O2 1.201(5) . ?
C20 H20 0.9300 . ?
C21 H21A 0.9600 . ?
C21 H21B 0.9600 . ?
C21 H21C 0.9600 . ?
C22 C23 1.502(6) . ?
C22 H22A 0.9700 . ?
C22 H22B 0.9700 . ?
C23 C24 1.382(6) . ?
C23 C28 1.387(6) . ?
C24 C25 1.383(6) . ?
C24 H24 0.9300 . ?
C25 C26 1.366(8) . ?
C25 H25 0.9300 . ?
C26 C27 1.358(8) . ?
C26 H26 0.9300 . ?
C27 C28 1.381(7) . ?
C27 H27 0.9300 . ?
C28 H28 0.9300 . ?

loop_
_geom_torsion_atom_site_label_1
_geom_torsion_atom_site_label_2
_geom_torsion_atom_site_label_3
_geom_torsion_atom_site_label_4
_geom_torsion
_geom_torsion_site_symmetry_1
_geom_torsion_site_symmetry_2
_geom_torsion_site_symmetry_3
_geom_torsion_site_symmetry_4
_geom_torsion_publ_flag
C10 C1 C2 C3 -35.2(5) . . . . ?
C15 C1 C2 C3 146.4(4) . . . . ?
C1 C2 C3 C4 52.4(5) . . . . ?
C2 C3 C4 C5 140.4(4) . . . . ?
C2 C3 C4 C9 -38.2(5) . . . . ?
C9 C4 C5 C6 0.8(7) . . . . ?
C3 C4 C5 C6 -177.8(4) . . . . ?
C4 C5 C6 C7 0.7(8) . . . . ?
C5 C6 C7 C8 -0.2(9) . . . . ?
C6 C7 C8 C9 -1.8(8) . . . . ?
C7 C8 C9 C4 3.2(6) . . . . ?
C7 C8 C9 C10 178.1(4) . . . . ?
C5 C4 C9 C8 -2.7(6) . . . . ?
C3 C4 C9 C8 175.9(4) . . . . ?
C5 C4 C9 C10 -178.0(4) . . . . ?
C3 C4 C9 C10 0.7(5) . . . . ?
C2 C1 C10 C9 -2.1(5) . . . . ?
C15 C1 C10 C9 176.4(3) . . . . ?
C2 C1 C10 C11 -177.1(3) . . . . ?
C15 C1 C10 C11 1.4(4) . . . . ?
C8 C9 C10 C1 -154.0(4) . . . . ?
C4 C9 C10 C1 20.9(5) . . . . ?
C8 C9 C10 C11 19.5(6) . . . . ?
C4 C9 C10 C11 -165.6(4) . . . . ?
C1 C10 C11 C12 -175.7(5) . . . . ?
C9 C10 C11 C12 10.3(8) . . . . ?
C1 C10 C11 C14 2.8(4) . . . . ?
C9 C10 C11 C14 -171.2(4) . . . . ?
C14 C11 C12 N1 6.6(6) . . . . ?
C10 C11 C12 N1 -175.0(4) . . . . ?
C14 C11 C12 Cl1 -171.3(3) . . . . ?
C10 C11 C12 Cl1 7.1(7) . . . . ?
C12 C11 C14 N2 -4.8(5) . . . . ?
C10 C11 C14 N2 176.2(3) . . . . ?
C12 C11 C14 C15 173.1(3) . . . . ?
C10 C11 C14 C15 -5.9(4) . . . . ?
C10 C1 C15 C14 -4.7(4) . . . . ?
C2 C1 C15 C14 173.8(3) . . . . ?
C10 C1 C15 C16 -130.9(4) . . . . ?
C2 C1 C15 C16 47.6(5) . . . . ?
C10 C1 C15 C19 111.5(4) . . . . ?
C2 C1 C15 C19 -70.0(5) . . . . ?
N2 C14 C15 C1 -175.6(3) . . . . ?
C11 C14 C15 C1 6.4(4) . . . . ?
N2 C14 C15 C16 -48.2(5) . . . . ?
C11 C14 C15 C16 133.8(3) . . . . ?
N2 C14 C15 C19 65.7(4) . . . . ?
C11 C14 C15 C19 -112.3(3) . . . . ?
C1 C15 C16 C17 -124.9(4) . . . . ?
C14 C15 C16 C17 115.9(4) . . . . ?
C19 C15 C16 C17 -1.8(4) . . . . ?
C1 C15 C16 C20 58.8(5) . . . . ?
C14 C15 C16 C20 -60.4(5) . . . . ?
C19 C15 C16 C20 -178.1(3) . . . . ?
C20 C16 C17 C18 174.7(4) . . . . ?
C15 C16 C17 C18 -1.1(5) . . . . ?
C20 C16 C17 Cl2 -1.0(6) . . . . ?
C15 C16 C17 Cl2 -176.8(3) . . . . ?
C16 C17 C18 C21 -111.3(4) . . . . ?
Cl2 C17 C18 C21 64.6(4) . . . . ?
C16 C17 C18 C19 3.6(4) . . . . ?
Cl2 C17 C18 C19 179.4(3) . . . . ?
C16 C17 C18 C22 124.2(4) . . . . ?
Cl2 C17 C18 C22 -60.0(4) . . . . ?
C17 C18 C19 O1 178.0(4) . . . . ?
C21 C18 C19 O1 -66.0(5) . . . . ?
C22 C18 C19 O1 54.4(5) . . . . ?
C17 C18 C19 C15 -4.5(4) . . . . ?
C21 C18 C19 C15 111.5(4) . . . . ?
C22 C18 C19 C15 -128.2(3) . . . . ?
C1 C15 C19 O1 -52.2(5) . . . . ?
C14 C15 C19 O1 59.4(5) . . . . ?
C16 C15 C19 O1 -178.4(4) . . . . ?
C1 C15 C19 C18 130.3(3) . . . . ?
C14 C15 C19 C18 -118.1(3) . . . . ?
C16 C15 C19 C18 4.1(4) . . . . ?
C17 C16 C20 O2 -174.9(5) . . . . ?
C15 C16 C20 O2 0.7(7) . . . . ?
C17 C18 C22 C23 -60.4(5) . . . . ?
C21 C18 C22 C23 174.2(4) . . . . ?
C19 C18 C22 C23 53.7(5) . . . . ?
C18 C22 C23 C24 91.8(5) . . . . ?
C18 C22 C23 C28 -89.2(5) . . . . ?
C28 C23 C24 C25 1.4(6) . . . . ?
C22 C23 C24 C25 -179.6(4) . . . . ?
C23 C24 C25 C26 0.0(7) . . . . ?
C24 C25 C26 C27 -1.5(8) . . . . ?
C25 C26 C27 C28 1.5(8) . . . . ?
C26 C27 C28 C23 0.0(7) . . . . ?
C24 C23 C28 C27 -1.4(6) . . . . ?
C22 C23 C28 C27 179.6(4) . . . . ?
N2 C13 N1 C12 -3.2(6) . . . . ?
C11 C12 N1 C13 -3.1(6) . . . . ?
Cl1 C12 N1 C13 175.0(3) . . . . ?
C11 C14 N2 C13 -0.4(6) . . . . ?
C15 C14 N2 C13 -178.1(3) . . . . ?
N1 C13 N2 C14 4.9(6) . . . . ?
